data_7050907
loop_
_publ_author_name
'Roberto Mosteiro'
'Alberto Fern\'andez'
'Margarita L\'opez-Torres'
'Digna V\'azquez-Garc\'ia'
'Antonio Su\'arez'
'Jes\'us J. Fern\'andez'
'Jos\'e M. Vila'

_publ_section_title
;
 Nucleophilic addition of 1,3-dicarbonyl compounds as a route to
 functionalized cyclopalladated complexes with chelated
 1,1-bis(diphenylphosphino)ethene
;
_journal_issue 10
_journal_name_full 'New J. Chem.'
_journal_page_first 1425
_journal_page_last 1432
_journal_paper_doi 10.1039/b203864a
_journal_volume 26
_journal_year 2002
_chemical_formula_sum 'C41 H42 F6 N O2 P3 Pd'
_chemical_formula_weight 894.07
_chemical_name_systematic
; 
? 
;
_space_group_IT_number 2
_symmetry_cell_setting triclinic
_symmetry_space_group_name_Hall '-P 1'
_symmetry_space_group_name_H-M 'P -1'
_atom_sites_solution_hydrogens geom
_atom_sites_solution_primary direct
_atom_sites_solution_secondary difmap
_audit_creation_method SHELXL-97
_cell_angle_alpha 61.7800(10)
_cell_angle_beta 64.0650(10)
_cell_angle_gamma 66.1710(10)
_cell_formula_units_Z 4
_cell_length_a 16.9482(3)
_cell_length_b 17.54900(10)
_cell_length_c 18.0086(3)
_cell_measurement_temperature 293(2)
_cell_volume 4110.71(11)
_computing_structure_refinement 'SHELXL-97 (Sheldrick, 1997)'
_computing_structure_solution 'SHELXS-97 (Sheldrick, 1990)'
_diffrn_ambient_temperature 293(2)
_diffrn_measured_fraction_theta_full 0.974
_diffrn_measured_fraction_theta_max 0.974
_diffrn_radiation_monochromator graphite
_diffrn_radiation_source 'fine-focus sealed tube'
_diffrn_radiation_type MoK\a
_diffrn_radiation_wavelength 0.71073
_diffrn_reflns_av_R_equivalents 0.0307
_diffrn_reflns_av_sigmaI/netI 0.0710
_diffrn_reflns_limit_h_max 19
_diffrn_reflns_limit_h_min -20
_diffrn_reflns_limit_k_max 20
_diffrn_reflns_limit_k_min -20
_diffrn_reflns_limit_l_max 21
_diffrn_reflns_limit_l_min -20
_diffrn_reflns_number 22085
_diffrn_reflns_theta_full 25.00
_diffrn_reflns_theta_max 25.00
_diffrn_reflns_theta_min 1.35
_exptl_absorpt_coefficient_mu 0.631
_exptl_absorpt_correction_T_max 0.9113
_exptl_absorpt_correction_T_min 0.8583
_exptl_crystal_density_diffrn 1.445
_exptl_crystal_density_method 'not measured'
_exptl_crystal_F_000 1824
_exptl_crystal_size_max 0.25
_exptl_crystal_size_mid 0.20
_exptl_crystal_size_min 0.15
_refine_diff_density_max 1.121
_refine_diff_density_min -0.727
_refine_diff_density_rms 0.114
_refine_ls_extinction_method none
_refine_ls_goodness_of_fit_ref 1.074
_refine_ls_hydrogen_treatment mixed
_refine_ls_matrix_type full
_refine_ls_number_parameters 973
_refine_ls_number_reflns 14094
_refine_ls_number_restraints 18
_refine_ls_restrained_S_all 1.089
_refine_ls_R_factor_all 0.1151
_refine_ls_R_factor_gt 0.0688
_refine_ls_shift/su_max 0.002
_refine_ls_shift/su_mean 0.000
_refine_ls_structure_factor_coef Fsqd
_refine_ls_weighting_details 'calc w=1/[\s^2^(Fo^2^)+(0.0864P)^2^+9.2605P] where P=(Fo^2^+2Fc^2^)/3'
_refine_ls_weighting_scheme calc
_refine_ls_wR_factor_gt 0.1671
_refine_ls_wR_factor_ref 0.2027
_reflns_number_gt 9254
_reflns_number_total 14094
_reflns_threshold_expression >2sigma(I)
_cod_data_source_file b203864a.txt
_cod_data_source_block 2
_cod_depositor_comments
;
The following automatic conversions were performed:
'_atom_site_symetry_multiplicity' tag replaced with
'_atom_site_symmetry_multiplicity'.

Automatic conversion script
Id: cif_correct_tags 1440 2010-10-19 06:21:57Z saulius 

The following automatic conversions were performed:
'_symmetry_cell_setting' value 'TRICLINIC' changed to 'triclinic'
according to '/home/saulius/struct/CIF-dictionaries/cif_core.dic'
dictionary named 'cif_core.dic' version 2.4.1 from 2010-06-29.

Automatic conversion script
Id: cif_fix_enum 1527 2010-12-29 10:47:43Z saulius 
;
_cod_original_cell_volume 4110.71(10)
_cod_original_sg_symbol_H-M P-1
_cod_database_code 7050907

loop_
_symmetry_equiv_pos_as_xyz
'x, y, z'
'-x, -y, -z'

loop_
_atom_site_label
_atom_site_type_symbol
_atom_site_fract_x
_atom_site_fract_y
_atom_site_fract_z
_atom_site_U_iso_or_equiv
_atom_site_adp_type
_atom_site_occupancy
_atom_site_symmetry_multiplicity
_atom_site_calc_flag
_atom_site_refinement_flags
_atom_site_disorder_assembly
_atom_site_disorder_group
C1 C 0.4008(5) 0.1274(5) 0.9766(5) 0.0475(16) Uani 1 1 d . . .
C2 C 0.4661(5) 0.1019(5) 1.0150(6) 0.059(2) Uani 1 1 d . . .
C3 C 0.4493(6) 0.0572(6) 1.1051(6) 0.064(2) Uani 1 1 d . . .
H3 H 0.4941 0.0383 1.1311 0.077 Uiso 1 1 calc R . .
C4 C 0.3652(6) 0.0412(6) 1.1556(5) 0.062(2) Uani 1 1 d . . .
C5 C 0.2970(5) 0.0679(5) 1.1191(5) 0.0540(18) Uani 1 1 d . . .
H5 H 0.2408 0.0559 1.1550 0.065 Uiso 1 1 calc R . .
C6 C 0.3138(5) 0.1129(5) 1.0279(5) 0.0478(16) Uani 1 1 d . . .
C7 C 0.6173(6) 0.0995(7) 0.9943(8) 0.096(3) Uani 1 1 d . . .
H7A H 0.6693 0.1182 0.9473 0.115 Uiso 1 1 calc R . .
H7B H 0.6333 0.0359 1.0241 0.115 Uiso 1 1 calc R . .
H7C H 0.5966 0.1285 1.0356 0.115 Uiso 1 1 calc R . .
C8 C 0.2721(8) -0.0178(9) 1.3035(6) 0.112(4) Uani 1 1 d . . .
H8A H 0.2771 -0.0526 1.3621 0.134 Uiso 1 1 calc R . .
H8B H 0.2491 -0.0478 1.2875 0.134 Uiso 1 1 calc R . .
H8C H 0.2316 0.0397 1.3019 0.134 Uiso 1 1 calc R . .
C9 C 0.4158(5) 0.1673(5) 0.8825(5) 0.0578(19) Uani 1 1 d . . .
H9 H 0.4716 0.1792 0.8443 0.069 Uiso 1 1 calc R . .
C10 C 0.3674(8) 0.2237(7) 0.7540(5) 0.091(3) Uani 1 1 d . . .
H10 H 0.3111 0.2170 0.7576 0.109 Uiso 1 1 calc R . .
C11 C 0.3483(13) 0.3165(8) 0.7127(7) 0.173(8) Uani 1 1 d . . .
H11A H 0.3849 0.3386 0.7233 0.207 Uiso 1 1 calc R . .
H11B H 0.2853 0.3411 0.7403 0.207 Uiso 1 1 calc R . .
C12 C 0.3649(11) 0.3510(8) 0.6140(7) 0.144(6) Uani 1 1 d . . .
H12A H 0.3077 0.3664 0.6040 0.172 Uiso 1 1 calc R . .
H12B H 0.3844 0.4056 0.5874 0.172 Uiso 1 1 calc R . .
C13 C 0.4303(13) 0.2918(11) 0.5682(7) 0.173(8) Uani 1 1 d . . .
H13A H 0.4135 0.3070 0.5170 0.208 Uiso 1 1 calc R . .
H13B H 0.4882 0.3057 0.5461 0.208 Uiso 1 1 calc R . .
C14 C 0.4443(13) 0.2021(9) 0.6103(7) 0.159(7) Uani 1 1 d . . .
H14A H 0.5070 0.1751 0.5841 0.190 Uiso 1 1 calc R . .
H14B H 0.4069 0.1825 0.5980 0.190 Uiso 1 1 calc R . .
C15 C 0.4253(11) 0.1644(8) 0.7116(7) 0.147(6) Uani 1 1 d . . .
H15A H 0.4000 0.1136 0.7369 0.177 Uiso 1 1 calc R . .
H15B H 0.4825 0.1427 0.7236 0.177 Uiso 1 1 calc R . .
C16 C 0.0532(5) 0.1347(5) 0.9841(5) 0.0573(19) Uani 1 1 d . . .
C17 C -0.0076(5) 0.0983(6) 0.9977(6) 0.072(2) Uani 1 1 d . . .
H17A H -0.0319 0.0599 1.0540 0.086 Uiso 1 1 calc R . .
H17B H -0.0267 0.1106 0.9511 0.086 Uiso 1 1 calc R . .
C18 C 0.0994(5) 0.0183(6) 1.1510(5) 0.061(2) Uani 1 1 d . . .
C19 C 0.1347(6) -0.0585(6) 1.1321(6) 0.076(2) Uani 1 1 d . . .
H19 H 0.1590 -0.0551 1.0736 0.091 Uiso 1 1 calc R . .
C20 C 0.1339(8) -0.1422(7) 1.2011(8) 0.098(3) Uani 1 1 d . . .
H20 H 0.1573 -0.1946 1.1894 0.118 Uiso 1 1 calc R . .
C21 C 0.0974(8) -0.1438(8) 1.2868(8) 0.113(4) Uani 1 1 d . . .
H21 H 0.0967 -0.1987 1.3332 0.136 Uiso 1 1 calc R . .
C22 C 0.0627(9) -0.0692(8) 1.3058(7) 0.112(4) Uani 1 1 d . . .
H22 H 0.0388 -0.0729 1.3644 0.135 Uiso 1 1 calc R . .
C23 C 0.0627(7) 0.0136(7) 1.2377(6) 0.085(3) Uani 1 1 d . . .
H23 H 0.0381 0.0655 1.2505 0.102 Uiso 1 1 calc R . .
C24 C 0.0336(5) 0.2100(5) 1.1059(5) 0.0566(19) Uani 1 1 d . . .
C25 C 0.0719(7) 0.2512(8) 1.1252(7) 0.092(3) Uani 1 1 d . . .
H25 H 0.1345 0.2382 1.1104 0.111 Uiso 1 1 calc R . .
C26 C 0.0171(9) 0.3122(9) 1.1668(10) 0.127(5) Uani 1 1 d . . .
H26 H 0.0426 0.3395 1.1812 0.152 Uiso 1 1 calc R . .
C27 C -0.0749(9) 0.3320(8) 1.1866(8) 0.113(4) Uani 1 1 d . . .
H27 H -0.1116 0.3743 1.2129 0.136 Uiso 1 1 calc R . .
C28 C -0.1130(7) 0.2918(8) 1.1687(8) 0.100(3) Uani 1 1 d . . .
H28 H -0.1757 0.3054 1.1834 0.120 Uiso 1 1 calc R . .
C29 C -0.0590(6) 0.2301(7) 1.1284(7) 0.087(3) Uani 1 1 d . . .
H29 H -0.0855 0.2018 1.1163 0.105 Uiso 1 1 calc R . .
C30 C 0.1781(7) 0.0662(7) 0.8127(8) 0.093(3) Uani 1 1 d . . .
H30 H 0.1906 0.0281 0.8659 0.111 Uiso 1 1 calc R . .
C31 C 0.1947(9) 0.0312(10) 0.7500(11) 0.126(5) Uani 1 1 d . . .
H31 H 0.2181 -0.0297 0.7613 0.152 Uiso 1 1 calc R . .
C32 C 0.1762(11) 0.0871(13) 0.6726(10) 0.135(5) Uani 1 1 d . . .
H32 H 0.1834 0.0637 0.6326 0.162 Uiso 1 1 calc R . .
C33 C 0.1472(12) 0.1771(13) 0.6528(9) 0.150(6) Uani 1 1 d . . .
H33 H 0.1393 0.2150 0.5977 0.180 Uiso 1 1 calc R . .
C34 C 0.1292(9) 0.2130(8) 0.7162(7) 0.107(4) Uani 1 1 d . . .
H34 H 0.1077 0.2742 0.7038 0.128 Uiso 1 1 calc R . .
C35 C 0.1438(6) 0.1558(6) 0.7964(6) 0.067(2) Uani 1 1 d . . .
C36 C 0.0597(5) 0.3108(5) 0.8524(5) 0.060(2) Uani 1 1 d . . .
C37 C -0.0241(8) 0.3364(8) 0.8454(9) 0.115(4) Uani 1 1 d . . .
H37 H -0.0497 0.2941 0.8533 0.138 Uiso 1 1 calc R . .
C38 C -0.0725(9) 0.4256(9) 0.8266(10) 0.127(5) Uani 1 1 d . . .
H38 H -0.1308 0.4410 0.8237 0.152 Uiso 1 1 calc R . .
C39 C -0.0407(10) 0.4865(9) 0.8133(11) 0.141(6) Uani 1 1 d . . .
H39 H -0.0725 0.5461 0.7960 0.170 Uiso 1 1 calc R . .
C40 C 0.0405(11) 0.4625(10) 0.8248(16) 0.205(10) Uani 1 1 d . . .
H40 H 0.0625 0.5057 0.8204 0.246 Uiso 1 1 calc R . .
C41 C 0.0932(8) 0.3732(7) 0.8436(10) 0.121(5) Uani 1 1 d . . .
H41 H 0.1499 0.3580 0.8497 0.145 Uiso 1 1 calc R . .
C42 C 0.3387(5) 0.7528(5) 0.6109(5) 0.059(2) Uani 1 1 d . . .
C43 C 0.2637(6) 0.7798(6) 0.5824(6) 0.073(2) Uani 1 1 d . . .
C44 C 0.2277(6) 0.7186(7) 0.5897(5) 0.069(2) Uani 1 1 d . . .
H44 H 0.1787 0.7371 0.5694 0.083 Uiso 1 1 calc R . .
C45 C 0.2651(6) 0.6293(7) 0.6276(5) 0.067(2) Uani 1 1 d . . .
C46 C 0.3388(5) 0.6001(6) 0.6593(5) 0.063(2) Uani 1 1 d . . .
H46 H 0.3624 0.5394 0.6858 0.075 Uiso 1 1 calc R . .
C47 C 0.3757(5) 0.6618(5) 0.6509(5) 0.0548(18) Uani 1 1 d . . .
C48 C 0.1417(7) 0.9052(9) 0.5389(10) 0.141(6) Uani 1 1 d . . .
H48A H 0.1286 0.9692 0.5133 0.169 Uiso 1 1 calc R . .
H48B H 0.0986 0.8873 0.5965 0.169 Uiso 1 1 calc R . .
H48C H 0.1380 0.8826 0.5017 0.169 Uiso 1 1 calc R . .
C49 C 0.1679(8) 0.5833(9) 0.5990(9) 0.126(5) Uani 1 1 d . . .
H49A H 0.1542 0.5297 0.6114 0.152 Uiso 1 1 calc R . .
H49B H 0.1899 0.6128 0.5361 0.152 Uiso 1 1 calc R . .
H49C H 0.1141 0.6222 0.6234 0.152 Uiso 1 1 calc R . .
C50 C 0.3810(6) 0.8129(6) 0.6012(6) 0.078(3) Uani 1 1 d . . .
H50 H 0.3576 0.8741 0.5768 0.094 Uiso 1 1 calc R . .
C51 C 0.4939(8) 0.8469(7) 0.6198(10) 0.110(4) Uani 1 1 d . . .
H51 H 0.4706 0.9015 0.5754 0.132 Uiso 1 1 calc R . .
C52 C 0.5901(7) 0.8350(7) 0.5756(6) 0.087(3) Uani 1 1 d . . .
H52A H 0.6020 0.8397 0.5159 0.104 Uiso 1 1 calc R . .
H52B H 0.6207 0.7751 0.6062 0.104 Uiso 1 1 calc R . .
C53 C 0.6303(10) 0.9000(9) 0.5701(10) 0.128(5) Uani 1 1 d . . .
H53A H 0.6943 0.8731 0.5635 0.154 Uiso 1 1 calc R . .
H53B H 0.6251 0.9524 0.5172 0.154 Uiso 1 1 calc R . .
C54 C 0.5913(15) 0.9274(15) 0.6423(15) 0.201(10) Uani 1 1 d . . .
H54A H 0.6057 0.9835 0.6225 0.242 Uiso 1 1 calc R . .
H54B H 0.6220 0.8841 0.6860 0.242 Uiso 1 1 calc R . .
C55 C 0.4941(13) 0.9402(9) 0.6881(11) 0.147(6) Uani 1 1 d . . .
H55A H 0.4632 1.0002 0.6578 0.177 Uiso 1 1 calc R . .
H55B H 0.4829 0.9350 0.7478 0.177 Uiso 1 1 calc R . .
C56 C 0.4538(11) 0.8729(11) 0.6932(10) 0.147(6) Uani 1 1 d . . .
H56A H 0.4596 0.8201 0.7456 0.176 Uiso 1 1 calc R . .
H56B H 0.3897 0.8991 0.6999 0.176 Uiso 1 1 calc R . .
C57 C 0.5604(5) 0.4980(5) 0.8278(5) 0.0546(18) Uani 1 1 d . . .
C58 C 0.5585(6) 0.4580(6) 0.9101(6) 0.076(3) Uani 1 1 d . . .
H58A H 0.5170 0.4239 0.9506 0.091 Uiso 1 1 calc R . .
H58B H 0.5987 0.4636 0.9286 0.091 Uiso 1 1 calc R . .
C59 C 0.7153(6) 0.5401(5) 0.6736(5) 0.0588(19) Uani 1 1 d . . .
C60 C 0.7469(7) 0.5867(8) 0.5862(6) 0.095(3) Uani 1 1 d . . .
H60 H 0.7140 0.6441 0.5611 0.114 Uiso 1 1 calc R . .
C61 C 0.8283(10) 0.5497(11) 0.5334(9) 0.126(5) Uani 1 1 d . . .
H61 H 0.8506 0.5832 0.4740 0.151 Uiso 1 1 calc R . .
C62 C 0.8748(9) 0.4656(12) 0.5684(10) 0.118(4) Uani 1 1 d . . .
H62 H 0.9286 0.4409 0.5326 0.142 Uiso 1 1 calc R . .
C63 C 0.8440(8) 0.4170(9) 0.6546(11) 0.118(4) Uani 1 1 d . . .
H63 H 0.8760 0.3586 0.6782 0.142 Uiso 1 1 calc R . .
C64 C 0.7623(7) 0.4553(7) 0.7094(8) 0.093(3) Uani 1 1 d . . .
H64 H 0.7411 0.4226 0.7694 0.111 Uiso 1 1 calc R . .
C65 C 0.6381(5) 0.6383(5) 0.7933(4) 0.0493(17) Uani 1 1 d . . .
C66 C 0.5677(6) 0.6713(5) 0.8575(5) 0.061(2) Uani 1 1 d . . .
H66 H 0.5098 0.6649 0.8744 0.074 Uiso 1 1 calc R . .
C67 C 0.5841(6) 0.7129(6) 0.8955(6) 0.069(2) Uani 1 1 d . . .
H67 H 0.5377 0.7334 0.9392 0.083 Uiso 1 1 calc R . .
C68 C 0.6702(7) 0.7242(6) 0.8685(6) 0.071(2) Uani 1 1 d . . .
H68 H 0.6813 0.7525 0.8942 0.085 Uiso 1 1 calc R . .
C69 C 0.7378(6) 0.6944(6) 0.8053(6) 0.071(2) Uani 1 1 d . . .
H69 H 0.7950 0.7032 0.7869 0.085 Uiso 1 1 calc R . .
C70 C 0.7226(5) 0.6511(5) 0.7677(5) 0.059(2) Uani 1 1 d . . .
H70 H 0.7698 0.6302 0.7247 0.071 Uiso 1 1 calc R . .
C71 C 0.5529(5) 0.4145(5) 0.7240(5) 0.0551(18) Uani 1 1 d . . .
C72 C 0.5908(6) 0.3287(6) 0.7712(6) 0.077(2) Uani 1 1 d . . .
H72 H 0.5830 0.3130 0.8306 0.092 Uiso 1 1 calc R . .
C73 C 0.6408(7) 0.2645(7) 0.7314(8) 0.090(3) Uani 1 1 d . . .
H73 H 0.6659 0.2063 0.7636 0.108 Uiso 1 1 calc R . .
C74 C 0.6517(8) 0.2901(9) 0.6429(9) 0.106(4) Uani 1 1 d . . .
H74 H 0.6849 0.2487 0.6149 0.127 Uiso 1 1 calc R . .
C75 C 0.6144(8) 0.3753(8) 0.5962(7) 0.099(3) Uani 1 1 d . . .
H75 H 0.6227 0.3916 0.5365 0.119 Uiso 1 1 calc R . .
C76 C 0.5648(6) 0.4373(6) 0.6359(6) 0.074(2) Uani 1 1 d . . .
H76 H 0.5390 0.4950 0.6034 0.088 Uiso 1 1 calc R . .
C77 C 0.3621(6) 0.3947(6) 0.8705(5) 0.063(2) Uani 1 1 d . . .
C78 C 0.3866(5) 0.4686(5) 0.8567(5) 0.0534(18) Uani 1 1 d . . .
H78 H 0.4421 0.4797 0.8167 0.064 Uiso 1 1 calc R . .
C79 C 0.3290(6) 0.5244(6) 0.9019(6) 0.078(3) Uani 1 1 d . . .
H79 H 0.3462 0.5727 0.8931 0.094 Uiso 1 1 calc R . .
C80 C 0.2213(7) 0.4379(7) 0.9732(7) 0.087(3) Uani 1 1 d . . .
H80 H 0.1653 0.4275 1.0125 0.104 Uiso 1 1 calc R . .
C81 C 0.2456(7) 0.5104(7) 0.9602(7) 0.094(3) Uani 1 1 d . . .
H81 H 0.2064 0.5491 0.9902 0.113 Uiso 1 1 calc R . .
C82 C 0.2780(6) 0.3819(7) 0.9297(6) 0.076(3) Uani 1 1 d . . .
H82 H 0.2603 0.3334 0.9395 0.091 Uiso 1 1 calc R . .
N1 N 0.3526(5) 0.1865(4) 0.8514(4) 0.0591(16) Uani 1 1 d . . .
N2 N 0.4515(5) 0.7839(4) 0.6257(5) 0.0677(18) Uani 1 1 d . . .
O1 O 0.5470(4) 0.1228(4) 0.9585(4) 0.0817(18) Uani 1 1 d . . .
O2 O 0.3568(5) -0.0071(5) 1.2442(4) 0.092(2) Uani 1 1 d . . .
O3 O 0.2306(5) 0.8706(5) 0.5469(5) 0.109(2) Uani 1 1 d . . .
O4 O 0.2362(4) 0.5611(5) 0.6381(5) 0.0883(19) Uani 1 1 d . . .
F1 F -0.0122(12) 0.1945(14) 1.4530(11) 0.359(12) Uani 1 1 d . . .
F2 F 0.0897(6) 0.1363(7) 1.5130(5) 0.186(4) Uani 1 1 d . . .
F3 F 0.0075(11) 0.2647(9) 1.4991(7) 0.283(8) Uani 1 1 d . . .
F4 F 0.1512(8) 0.2464(8) 1.4254(8) 0.218(5) Uani 1 1 d . . .
F5 F 0.0534(6) 0.3023(8) 1.3559(6) 0.230(6) Uani 1 1 d . . .
F6 F 0.1379(10) 0.1725(7) 1.3691(7) 0.232(6) Uani 1 1 d . . .
F7 F 0.2347(10) 0.6711(9) 1.0360(8) 0.376(12) Uani 1 1 d D . .
F11 F 0.3556(6) 0.6991(8) 0.9145(8) 0.290(8) Uani 1 1 d D . .
F10 F 0.3176(11) 0.8449(7) 0.9028(8) 0.360(13) Uani 1 1 d D . .
F9 F 0.2159(7) 0.7877(8) 0.9056(9) 0.326(10) Uani 1 1 d D . .
F8 F 0.1925(8) 0.8182(10) 1.0251(10) 0.394(14) Uani 1 1 d D . .
F12 F 0.3331(7) 0.7324(5) 1.0337(7) 0.234(6) Uani 1 1 d D . .
P1 P 0.10446(13) 0.12484(13) 1.05915(13) 0.0519(5) Uani 1 1 d . . .
P2 P 0.12665(14) 0.19627(14) 0.87982(14) 0.0560(5) Uani 1 1 d . . .
P3 P 0.0683(2) 0.2200(3) 1.4338(2) 0.1203(13) Uani 1 1 d . . .
P4 P 0.49068(14) 0.49872(13) 0.77417(12) 0.0507(5) Uani 1 1 d . . .
P5 P 0.60918(14) 0.59096(13) 0.74096(12) 0.0519(5) Uani 1 1 d . . .
P6 P 0.2721(2) 0.7604(2) 0.9700(3) 0.1158(13) Uani 1 1 d D . .
Pd1 Pd 0.23379(4) 0.15550(4) 0.95173(3) 0.04694(17) Uani 1 1 d . . .
Pd2 Pd 0.48244(4) 0.64301(4) 0.68728(4) 0.04988(18) Uani 1 1 d . . .

loop_
_atom_site_aniso_label
_atom_site_aniso_U_11
_atom_site_aniso_U_22
_atom_site_aniso_U_33
_atom_site_aniso_U_23
_atom_site_aniso_U_13
_atom_site_aniso_U_12
C1 0.047(4) 0.046(4) 0.055(4) -0.021(3) -0.014(4) -0.014(3)
C2 0.048(4) 0.061(5) 0.080(6) -0.038(4) -0.016(4) -0.014(4)
C3 0.060(5) 0.070(6) 0.084(6) -0.037(5) -0.038(5) -0.009(4)
C4 0.072(6) 0.063(5) 0.064(5) -0.025(4) -0.028(5) -0.017(4)
C5 0.053(4) 0.057(5) 0.053(4) -0.017(4) -0.018(4) -0.015(4)
C6 0.051(4) 0.044(4) 0.050(4) -0.019(3) -0.016(3) -0.010(3)
C7 0.056(5) 0.107(8) 0.154(10) -0.060(7) -0.047(6) -0.016(5)
C8 0.127(10) 0.145(11) 0.053(6) -0.004(6) -0.030(7) -0.061(9)
C9 0.053(5) 0.056(5) 0.057(5) -0.023(4) -0.001(4) -0.021(4)
C10 0.122(9) 0.092(8) 0.043(5) -0.016(5) -0.008(5) -0.041(7)
C11 0.31(2) 0.073(8) 0.053(6) -0.021(6) -0.063(10) 0.028(10)
C12 0.217(16) 0.090(9) 0.057(6) -0.015(6) -0.039(8) 0.007(9)
C13 0.27(2) 0.148(14) 0.051(7) -0.034(8) -0.037(10) -0.017(14)
C14 0.28(2) 0.084(9) 0.065(7) -0.027(6) -0.055(10) 0.007(10)
C15 0.259(18) 0.075(8) 0.060(6) -0.032(6) -0.061(9) 0.025(9)
C16 0.054(5) 0.059(5) 0.060(5) -0.018(4) -0.018(4) -0.018(4)
C17 0.059(5) 0.079(6) 0.089(6) -0.033(5) -0.023(5) -0.025(5)
C18 0.045(4) 0.063(5) 0.064(5) -0.015(4) -0.009(4) -0.022(4)
C19 0.069(6) 0.070(6) 0.072(6) -0.015(5) -0.021(5) -0.015(5)
C20 0.101(8) 0.064(7) 0.113(9) -0.018(6) -0.032(7) -0.024(6)
C21 0.100(9) 0.085(9) 0.092(9) 0.005(7) -0.005(7) -0.038(7)
C22 0.128(10) 0.086(8) 0.075(7) -0.018(6) 0.008(7) -0.039(8)
C23 0.093(7) 0.076(7) 0.055(5) -0.011(5) 0.001(5) -0.034(6)
C24 0.055(5) 0.059(5) 0.055(4) -0.021(4) -0.015(4) -0.015(4)
C25 0.079(7) 0.114(9) 0.105(8) -0.064(7) -0.004(6) -0.040(6)
C26 0.094(9) 0.152(12) 0.183(13) -0.125(11) -0.003(9) -0.041(8)
C27 0.107(10) 0.103(9) 0.126(10) -0.075(8) 0.009(8) -0.032(8)
C28 0.060(6) 0.112(9) 0.120(9) -0.060(8) -0.012(6) -0.008(6)
C29 0.059(6) 0.100(8) 0.125(8) -0.064(7) -0.030(6) -0.009(5)
C30 0.093(7) 0.087(8) 0.109(8) -0.060(7) -0.034(6) 0.001(6)
C31 0.114(10) 0.135(12) 0.152(13) -0.098(11) -0.029(10) -0.007(9)
C32 0.164(14) 0.176(16) 0.112(11) -0.086(12) -0.038(10) -0.048(13)
C33 0.220(18) 0.173(16) 0.102(10) -0.045(10) -0.080(11) -0.061(14)
C34 0.157(11) 0.109(9) 0.082(7) -0.032(6) -0.064(8) -0.031(8)
C35 0.062(5) 0.084(7) 0.065(5) -0.029(5) -0.020(4) -0.023(5)
C36 0.059(5) 0.061(5) 0.055(5) -0.016(4) -0.020(4) -0.013(4)
C37 0.093(8) 0.077(8) 0.190(13) -0.022(8) -0.088(9) -0.016(6)
C38 0.098(9) 0.089(9) 0.182(14) -0.026(9) -0.082(10) 0.002(8)
C39 0.104(11) 0.078(9) 0.216(17) -0.035(10) -0.066(11) -0.001(8)
C40 0.126(13) 0.086(10) 0.41(3) -0.111(15) -0.095(17) 0.001(9)
C41 0.081(7) 0.066(7) 0.229(15) -0.061(8) -0.068(9) 0.001(6)
C42 0.053(5) 0.058(5) 0.053(4) -0.013(4) -0.018(4) -0.011(4)
C43 0.059(5) 0.065(6) 0.073(6) -0.011(5) -0.027(5) -0.004(4)
C44 0.054(5) 0.093(7) 0.056(5) -0.028(5) -0.025(4) -0.003(5)
C45 0.062(5) 0.086(7) 0.061(5) -0.039(5) -0.012(4) -0.017(5)
C46 0.058(5) 0.073(6) 0.063(5) -0.026(4) -0.022(4) -0.017(4)
C47 0.049(4) 0.064(5) 0.050(4) -0.024(4) -0.012(4) -0.012(4)
C48 0.069(7) 0.127(11) 0.162(12) -0.014(9) -0.051(8) 0.006(7)
C49 0.097(8) 0.162(13) 0.182(13) -0.083(10) -0.082(9) -0.020(8)
C50 0.071(6) 0.055(5) 0.086(6) -0.013(5) -0.027(5) -0.008(5)
C51 0.108(9) 0.064(7) 0.174(12) -0.060(8) -0.035(9) -0.024(6)
C52 0.100(8) 0.095(7) 0.074(6) -0.006(5) -0.036(6) -0.052(6)
C53 0.142(12) 0.099(9) 0.169(13) -0.010(9) -0.085(11) -0.060(9)
C54 0.22(2) 0.28(3) 0.24(2) -0.15(2) -0.045(18) -0.14(2)
C55 0.219(18) 0.101(10) 0.183(15) -0.066(10) -0.094(15) -0.042(12)
C56 0.155(13) 0.190(16) 0.153(12) -0.111(12) -0.014(11) -0.073(12)
C57 0.062(5) 0.051(4) 0.054(4) -0.014(4) -0.023(4) -0.018(4)
C58 0.088(7) 0.067(6) 0.070(6) -0.003(4) -0.037(5) -0.029(5)
C59 0.068(5) 0.058(5) 0.056(5) -0.022(4) -0.018(4) -0.021(4)
C60 0.089(7) 0.106(8) 0.063(6) -0.033(6) -0.008(6) -0.013(6)
C61 0.124(11) 0.139(13) 0.086(8) -0.046(9) -0.010(8) -0.023(10)
C62 0.089(9) 0.149(13) 0.126(11) -0.091(11) 0.007(9) -0.032(9)
C63 0.075(8) 0.087(8) 0.176(14) -0.066(9) -0.026(9) 0.005(6)
C64 0.076(7) 0.083(8) 0.104(8) -0.034(6) -0.017(6) -0.017(6)
C65 0.058(5) 0.044(4) 0.045(4) -0.011(3) -0.020(4) -0.015(3)
C66 0.061(5) 0.058(5) 0.063(5) -0.019(4) -0.019(4) -0.017(4)
C67 0.075(6) 0.068(6) 0.068(5) -0.036(5) -0.014(5) -0.017(5)
C68 0.092(7) 0.059(5) 0.077(6) -0.025(5) -0.038(5) -0.020(5)
C69 0.066(6) 0.075(6) 0.083(6) -0.021(5) -0.031(5) -0.027(5)
C70 0.052(5) 0.071(5) 0.062(5) -0.027(4) -0.014(4) -0.023(4)
C71 0.056(5) 0.055(5) 0.056(4) -0.020(4) -0.015(4) -0.018(4)
C72 0.074(6) 0.075(6) 0.078(6) -0.035(5) -0.021(5) -0.010(5)
C73 0.086(7) 0.071(7) 0.115(9) -0.043(6) -0.032(7) -0.007(5)
C74 0.104(9) 0.111(10) 0.110(9) -0.075(8) 0.000(7) -0.028(7)
C75 0.125(10) 0.098(9) 0.071(6) -0.043(6) -0.015(7) -0.024(7)
C76 0.074(6) 0.078(6) 0.058(5) -0.027(5) -0.005(5) -0.023(5)
C77 0.074(6) 0.065(5) 0.066(5) -0.023(4) -0.027(5) -0.028(4)
C78 0.050(4) 0.052(5) 0.054(4) -0.014(4) -0.015(4) -0.016(4)
C79 0.069(6) 0.072(6) 0.092(7) -0.038(5) -0.003(5) -0.029(5)
C80 0.059(6) 0.089(7) 0.089(7) -0.028(6) -0.004(5) -0.024(5)
C81 0.071(6) 0.097(8) 0.105(8) -0.059(7) 0.010(6) -0.025(6)
C82 0.072(6) 0.080(6) 0.077(6) -0.020(5) -0.010(5) -0.045(5)
N1 0.065(4) 0.065(4) 0.044(3) -0.016(3) -0.012(3) -0.023(3)
N2 0.069(5) 0.053(4) 0.082(5) -0.020(4) -0.027(4) -0.016(4)
O1 0.055(3) 0.104(5) 0.102(5) -0.045(4) -0.017(3) -0.032(3)
O2 0.099(5) 0.117(6) 0.059(4) -0.014(4) -0.042(4) -0.028(4)
O3 0.085(5) 0.085(5) 0.130(6) -0.001(4) -0.058(5) -0.014(4)
O4 0.077(4) 0.102(5) 0.122(5) -0.056(4) -0.045(4) -0.019(4)
F1 0.330(18) 0.50(3) 0.321(18) 0.058(18) -0.187(16) -0.32(2)
F2 0.148(7) 0.182(9) 0.125(6) 0.029(6) -0.045(6) -0.046(7)
F3 0.276(16) 0.220(13) 0.148(9) -0.060(9) 0.032(10) 0.013(11)
F4 0.182(10) 0.242(13) 0.216(10) -0.022(9) -0.064(9) -0.111(9)
F5 0.145(8) 0.225(11) 0.113(6) 0.035(6) -0.028(6) 0.015(7)
F6 0.301(15) 0.171(10) 0.153(8) -0.075(7) -0.034(10) -0.013(10)
F7 0.44(3) 0.43(3) 0.37(2) -0.11(2) -0.05(2) -0.33(3)
F11 0.174(11) 0.327(18) 0.45(2) -0.275(18) -0.108(13) 0.035(11)
F10 0.65(4) 0.232(14) 0.40(2) 0.046(14) -0.39(2) -0.23(2)
F9 0.281(15) 0.320(18) 0.61(3) -0.28(2) -0.328(19) 0.056(13)
F8 0.272(17) 0.50(3) 0.60(3) -0.48(3) -0.21(2) 0.147(18)
F12 0.315(14) 0.104(7) 0.383(16) -0.046(8) -0.252(14) -0.035(8)
P1 0.0477(11) 0.0547(12) 0.0528(11) -0.0164(9) -0.0153(9) -0.0159(9)
P2 0.0573(12) 0.0591(13) 0.0582(12) -0.0181(10) -0.0254(10) -0.0157(10)
P3 0.075(2) 0.149(3) 0.078(2) 0.001(2) -0.0209(17) -0.028(2)
P4 0.0559(12) 0.0520(11) 0.0484(10) -0.0160(9) -0.0155(9) -0.0205(9)
P5 0.0562(12) 0.0541(12) 0.0490(11) -0.0127(9) -0.0197(9) -0.0201(10)
P6 0.0664(17) 0.096(2) 0.219(4) -0.089(3) -0.057(2) 0.0024(16)
Pd1 0.0481(3) 0.0504(3) 0.0454(3) -0.0145(2) -0.0162(3) -0.0162(3)
Pd2 0.0554(4) 0.0499(3) 0.0483(3) -0.0145(3) -0.0193(3) -0.0167(3)

loop_
_atom_type_symbol
_atom_type_description
_atom_type_scat_dispersion_real
_atom_type_scat_dispersion_imag
_atom_type_scat_source
C C 0.0033 0.0016 'International Tables Vol C Tables 4.2.6.8 and 6.1.1.4'
H H 0.0000 0.0000 'International Tables Vol C Tables 4.2.6.8 and 6.1.1.4'
N N 0.0061 0.0033 'International Tables Vol C Tables 4.2.6.8 and 6.1.1.4'
O O 0.0106 0.0060 'International Tables Vol C Tables 4.2.6.8 and 6.1.1.4'
F F 0.0171 0.0103 'International Tables Vol C Tables 4.2.6.8 and 6.1.1.4'
P P 0.1023 0.0942 'International Tables Vol C Tables 4.2.6.8 and 6.1.1.4'
Pd Pd -0.9988 1.0072 'International Tables Vol C Tables 4.2.6.8 and 6.1.1.4'

loop_
_geom_angle_atom_site_label_1
_geom_angle_atom_site_label_2
_geom_angle_atom_site_label_3
_geom_angle
_geom_angle_site_symmetry_1
_geom_angle_site_symmetry_3
_geom_angle_publ_flag
C2 C1 C6 121.3(7) . . ?
C2 C1 C9 123.6(7) . . ?
C6 C1 C9 115.0(6) . . ?
C1 C2 O1 116.0(7) . . ?
C1 C2 C3 120.5(7) . . ?
O1 C2 C3 123.5(7) . . ?
C4 C3 C2 118.6(7) . . ?
C3 C4 O2 113.9(7) . . ?
C3 C4 C5 122.3(7) . . ?
O2 C4 C5 123.7(8) . . ?
C4 C5 C6 119.2(7) . . ?
C5 C6 C1 117.9(7) . . ?
C5 C6 Pd1 130.0(6) . . ?
C1 C6 Pd1 111.9(5) . . ?
N1 C9 C1 120.1(7) . . ?
C15 C10 C11 124.7(9) . . ?
C15 C10 N1 114.4(9) . . ?
C11 C10 N1 117.3(8) . . ?
C10 C11 C12 115.3(10) . . ?
C13 C12 C11 116.6(11) . . ?
C14 C13 C12 120.6(12) . . ?
C13 C14 C15 117.9(11) . . ?
C10 C15 C14 115.4(10) . . ?
C17 C16 P1 131.0(7) . . ?
C17 C16 P2 129.9(7) . . ?
P1 C16 P2 98.4(4) . . ?
C19 C18 C23 120.1(8) . . ?
C19 C18 P1 118.4(7) . . ?
C23 C18 P1 121.4(7) . . ?
C18 C19 C20 120.2(10) . . ?
C21 C20 C19 117.7(11) . . ?
C22 C21 C20 122.5(11) . . ?
C21 C22 C23 119.9(11) . . ?
C18 C23 C22 119.6(10) . . ?
C25 C24 C29 119.2(8) . . ?
C25 C24 P1 119.7(7) . . ?
C29 C24 P1 120.9(7) . . ?
C24 C25 C26 119.9(10) . . ?
C27 C26 C25 119.4(11) . . ?
C28 C27 C26 121.3(11) . . ?
C27 C28 C29 119.6(10) . . ?
C24 C29 C28 120.6(9) . . ?
C35 C30 C31 120.6(12) . . ?
C32 C31 C30 119.5(13) . . ?
C31 C32 C33 120.8(13) . . ?
C32 C33 C34 120.0(13) . . ?
C35 C34 C33 119.0(12) . . ?
C30 C35 C34 119.9(9) . . ?
C30 C35 P2 118.0(7) . . ?
C34 C35 P2 122.0(8) . . ?
C41 C36 C37 118.0(9) . . ?
C41 C36 P2 118.0(7) . . ?
C37 C36 P2 123.8(7) . . ?
C36 C37 C38 120.5(11) . . ?
C39 C38 C37 122.8(13) . . ?
C38 C39 C40 118.0(14) . . ?
C39 C40 C41 121.7(14) . . ?
C36 C41 C40 118.6(11) . . ?
C43 C42 C47 119.8(8) . . ?
C43 C42 C50 123.5(8) . . ?
C47 C42 C50 116.7(7) . . ?
C44 C43 O3 123.7(8) . . ?
C44 C43 C42 121.1(8) . . ?
O3 C43 C42 115.2(9) . . ?
C43 C44 C45 119.0(8) . . ?
C44 C45 O4 124.9(8) . . ?
C44 C45 C46 121.2(8) . . ?
O4 C45 C46 113.8(8) . . ?
C47 C46 C45 119.8(8) . . ?
C46 C47 C42 119.0(7) . . ?
C46 C47 Pd2 129.9(6) . . ?
C42 C47 Pd2 111.0(6) . . ?
N2 C50 C42 120.4(8) . . ?
C56 C51 C52 120.4(11) . . ?
C56 C51 N2 113.2(11) . . ?
C52 C51 N2 116.6(9) . . ?
C51 C52 C53 115.2(11) . . ?
C54 C53 C52 115.4(13) . . ?
C53 C54 C55 120.7(14) . . ?
C54 C55 C56 113.5(13) . . ?
C51 C56 C55 114.7(12) . . ?
C58 C57 P4 129.2(7) . . ?
C58 C57 P5 130.1(6) . . ?
P4 C57 P5 98.9(4) . . ?
C60 C59 C64 119.4(9) . . ?
C60 C59 P5 119.6(7) . . ?
C64 C59 P5 121.0(7) . . ?
C59 C60 C61 120.7(11) . . ?
C62 C61 C60 120.1(12) . . ?
C63 C62 C61 120.5(12) . . ?
C62 C63 C64 119.6(12) . . ?
C59 C64 C63 119.5(11) . . ?
C70 C65 C66 118.6(7) . . ?
C70 C65 P5 123.8(6) . . ?
C66 C65 P5 117.3(6) . . ?
C67 C66 C65 120.2(8) . . ?
C66 C67 C68 119.7(8) . . ?
C69 C68 C67 120.3(8) . . ?
C68 C69 C70 120.4(8) . . ?
C69 C70 C65 120.7(8) . . ?
C72 C71 C76 119.0(8) . . ?
C72 C71 P4 121.4(6) . . ?
C76 C71 P4 119.5(6) . . ?
C71 C72 C73 121.1(9) . . ?
C74 C73 C72 118.1(10) . . ?
C75 C74 C73 120.6(10) . . ?
C74 C75 C76 120.9(10) . . ?
C75 C76 C71 120.2(10) . . ?
C82 C77 C78 117.7(8) . . ?
C79 C78 C77 120.0(8) . . ?
C79 C78 P4 117.5(6) . . ?
C77 C78 P4 122.4(6) . . ?
C78 C79 C81 121.1(8) . . ?
C82 C80 C81 120.6(9) . . ?
C79 C81 C80 118.8(9) . . ?
C80 C82 C77 121.8(8) . . ?
C9 N1 C10 121.4(7) . . ?
C9 N1 Pd1 112.0(5) . . ?
C10 N1 Pd1 126.6(6) . . ?
C50 N2 C51 120.8(8) . . ?
C50 N2 Pd2 111.0(6) . . ?
C51 N2 Pd2 127.8(7) . . ?
C2 O1 C7 118.9(7) . . ?
C4 O2 C8 119.1(7) . . ?
C43 O3 C48 119.4(9) . . ?
C45 O4 C49 118.3(8) . . ?
C24 P1 C16 106.7(4) . . ?
C24 P1 C18 106.3(4) . . ?
C16 P1 C18 109.1(4) . . ?
C24 P1 Pd1 115.1(3) . . ?
C16 P1 Pd1 94.1(2) . . ?
C18 P1 Pd1 123.6(3) . . ?
C36 P2 C35 108.3(4) . . ?
C36 P2 C16 104.5(4) . . ?
C35 P2 C16 107.3(4) . . ?
C36 P2 Pd1 117.3(3) . . ?
C35 P2 Pd1 125.0(3) . . ?
C16 P2 Pd1 90.0(2) . . ?
F1 P3 F5 95.5(8) . . ?
F1 P3 F3 83.7(11) . . ?
F5 P3 F3 93.9(7) . . ?
F1 P3 F6 100.6(12) . . ?
F5 P3 F6 88.4(6) . . ?
F3 P3 F6 175.0(10) . . ?
F1 P3 F2 88.5(7) . . ?
F5 P3 F2 176.1(7) . . ?
F3 P3 F2 86.6(6) . . ?
F6 P3 F2 90.9(6) . . ?
F1 P3 F4 172.8(10) . . ?
F5 P3 F4 88.9(7) . . ?
F3 P3 F4 90.4(10) . . ?
F6 P3 F4 85.2(7) . . ?
F2 P3 F4 87.2(6) . . ?
C71 P4 C57 107.9(4) . . ?
C71 P4 C78 108.1(3) . . ?
C57 P4 C78 109.6(3) . . ?
C71 P4 Pd2 118.9(3) . . ?
C57 P4 Pd2 92.8(2) . . ?
C78 P4 Pd2 117.8(3) . . ?
C65 P5 C59 107.0(3) . . ?
C65 P5 C57 107.6(3) . . ?
C59 P5 C57 105.2(4) . . ?
C65 P5 Pd2 130.1(3) . . ?
C59 P5 Pd2 114.3(3) . . ?
C57 P5 Pd2 87.6(2) . . ?
F8 P6 F9 92.1(5) . . ?
F8 P6 F7 92.3(6) . . ?
F9 P6 F7 92.0(4) . . ?
F8 P6 F10 91.4(5) . . ?
F9 P6 F10 90.4(5) . . ?
F7 P6 F10 175.5(6) . . ?
F8 P6 F11 178.8(6) . . ?
F9 P6 F11 89.0(5) . . ?
F7 P6 F11 87.2(5) . . ?
F10 P6 F11 89.0(5) . . ?
F8 P6 F12 89.4(5) . . ?
F9 P6 F12 178.2(6) . . ?
F7 P6 F12 89.1(5) . . ?
F10 P6 F12 88.5(4) . . ?
F11 P6 F12 89.5(4) . . ?
C6 Pd1 N1 81.0(3) . . ?
C6 Pd1 P1 99.4(2) . . ?
N1 Pd1 P1 178.9(2) . . ?
C6 Pd1 P2 172.6(2) . . ?
N1 Pd1 P2 106.30(19) . . ?
P1 Pd1 P2 73.27(7) . . ?
C47 Pd2 N2 80.7(3) . . ?
C47 Pd2 P4 96.2(2) . . ?
N2 Pd2 P4 168.8(2) . . ?
C47 Pd2 P5 169.0(2) . . ?
N2 Pd2 P5 110.3(2) . . ?
P4 Pd2 P5 73.06(7) . . ?

loop_
_geom_bond_atom_site_label_1
_geom_bond_atom_site_label_2
_geom_bond_distance
_geom_bond_site_symmetry_2
_geom_bond_publ_flag
C1 C2 1.370(10) . ?
C1 C6 1.408(9) . ?
C1 C9 1.439(10) . ?
C2 O1 1.372(9) . ?
C2 C3 1.380(11) . ?
C3 C4 1.374(11) . ?
C4 O2 1.380(10) . ?
C4 C5 1.386(10) . ?
C5 C6 1.397(10) . ?
C6 Pd1 2.029(7) . ?
C7 O1 1.425(10) . ?
C8 O2 1.386(12) . ?
C9 N1 1.277(10) . ?
C10 C15 1.380(14) . ?
C10 C11 1.395(14) . ?
C10 N1 1.493(10) . ?
C11 C12 1.512(13) . ?
C12 C13 1.438(17) . ?
C13 C14 1.354(17) . ?
C14 C15 1.544(14) . ?
C16 C17 1.301(10) . ?
C16 P1 1.816(8) . ?
C16 P2 1.834(8) . ?
C18 C19 1.376(12) . ?
C18 C23 1.380(12) . ?
C18 P1 1.822(8) . ?
C19 C20 1.405(13) . ?
C20 C21 1.380(16) . ?
C21 C22 1.342(16) . ?
C22 C23 1.389(14) . ?
C24 C25 1.370(11) . ?
C24 C29 1.371(11) . ?
C24 P1 1.800(8) . ?
C25 C26 1.385(14) . ?
C26 C27 1.368(16) . ?
C27 C28 1.334(15) . ?
C28 C29 1.379(14) . ?
C30 C35 1.368(13) . ?
C30 C31 1.404(15) . ?
C31 C32 1.357(19) . ?
C32 C33 1.36(2) . ?
C33 C34 1.418(17) . ?
C34 C35 1.377(13) . ?
C35 P2 1.818(9) . ?
C36 C41 1.344(12) . ?
C36 C37 1.350(12) . ?
C36 P2 1.811(8) . ?
C37 C38 1.395(16) . ?
C38 C39 1.265(16) . ?
C39 C40 1.348(19) . ?
C40 C41 1.414(17) . ?
C42 C43 1.400(11) . ?
C42 C47 1.401(11) . ?
C42 C50 1.408(12) . ?
C43 C44 1.366(12) . ?
C43 O3 1.376(11) . ?
C44 C45 1.373(12) . ?
C45 O4 1.373(10) . ?
C45 C46 1.407(11) . ?
C46 C47 1.377(10) . ?
C47 Pd2 2.039(7) . ?
C48 O3 1.424(12) . ?
C49 O4 1.441(11) . ?
C50 N2 1.280(11) . ?
C51 C56 1.397(16) . ?
C51 C52 1.442(14) . ?
C51 N2 1.487(11) . ?
C52 C53 1.495(14) . ?
C53 C54 1.39(2) . ?
C54 C55 1.46(2) . ?
C55 C56 1.538(17) . ?
C57 C58 1.297(10) . ?
C57 P4 1.818(7) . ?
C57 P5 1.827(7) . ?
C59 C60 1.354(12) . ?
C59 C64 1.360(12) . ?
C59 P5 1.822(8) . ?
C60 C61 1.394(16) . ?
C61 C62 1.345(18) . ?
C62 C63 1.345(18) . ?
C63 C64 1.423(15) . ?
C65 C70 1.377(10) . ?
C65 C66 1.401(10) . ?
C65 P5 1.815(7) . ?
C66 C67 1.371(11) . ?
C67 C68 1.389(12) . ?
C68 C69 1.350(12) . ?
C69 C70 1.378(11) . ?
C71 C72 1.374(11) . ?
C71 C76 1.380(11) . ?
C71 P4 1.812(8) . ?
C72 C73 1.401(13) . ?
C73 C74 1.381(15) . ?
C74 C75 1.362(15) . ?
C75 C76 1.369(13) . ?
C77 C82 1.386(11) . ?
C77 C78 1.400(10) . ?
C78 C79 1.363(11) . ?
C78 P4 1.821(8) . ?
C79 C81 1.379(12) . ?
C80 C82 1.345(13) . ?
C80 C81 1.377(13) . ?
N1 Pd1 2.094(6) . ?
N2 Pd2 2.118(7) . ?
F1 P3 1.454(10) . ?
F2 P3 1.538(8) . ?
F3 P3 1.490(12) . ?
F4 P3 1.576(10) . ?
F5 P3 1.488(8) . ?
F6 P3 1.537(11) . ?
F7 P6 1.629(9) . ?
F11 P6 1.645(8) . ?
F10 P6 1.634(9) . ?
F9 P6 1.597(8) . ?
F8 P6 1.584(8) . ?
F12 P6 1.650(7) . ?
P1 Pd1 2.257(2) . ?
P2 Pd1 2.370(2) . ?
P4 Pd2 2.245(2) . ?
P5 Pd2 2.404(2) . ?

loop_
_geom_torsion_atom_site_label_1
_geom_torsion_atom_site_label_2
_geom_torsion_atom_site_label_3
_geom_torsion_atom_site_label_4
_geom_torsion
_geom_torsion_site_symmetry_1
_geom_torsion_site_symmetry_2
_geom_torsion_site_symmetry_3
_geom_torsion_site_symmetry_4
_geom_torsion_publ_flag
C6 C1 C2 O1 -177.4(6) . . . . ?
C9 C1 C2 O1 4.9(11) . . . . ?
C6 C1 C2 C3 3.1(11) . . . . ?
C9 C1 C2 C3 -174.6(7) . . . . ?
C1 C2 C3 C4 -1.8(12) . . . . ?
O1 C2 C3 C4 178.8(7) . . . . ?
C2 C3 C4 O2 177.3(7) . . . . ?
C2 C3 C4 C5 0.4(12) . . . . ?
C3 C4 C5 C6 -0.3(12) . . . . ?
O2 C4 C5 C6 -176.9(7) . . . . ?
C4 C5 C6 C1 1.5(11) . . . . ?
C4 C5 C6 Pd1 176.4(6) . . . . ?
C2 C1 C6 C5 -2.9(10) . . . . ?
C9 C1 C6 C5 174.9(7) . . . . ?
C2 C1 C6 Pd1 -178.7(6) . . . . ?
C9 C1 C6 Pd1 -0.9(8) . . . . ?
C2 C1 C9 N1 177.4(7) . . . . ?
C6 C1 C9 N1 -0.3(10) . . . . ?
C15 C10 C11 C12 23(3) . . . . ?
N1 C10 C11 C12 179.6(13) . . . . ?
C10 C11 C12 C13 -25(3) . . . . ?
C11 C12 C13 C14 29(3) . . . . ?
C12 C13 C14 C15 -27(3) . . . . ?
C11 C10 C15 C14 -20(2) . . . . ?
N1 C10 C15 C14 -178.1(13) . . . . ?
C13 C14 C15 C10 22(3) . . . . ?
C23 C18 C19 C20 -0.4(14) . . . . ?
P1 C18 C19 C20 178.5(7) . . . . ?
C18 C19 C20 C21 -0.2(15) . . . . ?
C19 C20 C21 C22 0.4(19) . . . . ?
C20 C21 C22 C23 0(2) . . . . ?
C19 C18 C23 C22 0.9(15) . . . . ?
P1 C18 C23 C22 -178.0(9) . . . . ?
C21 C22 C23 C18 -0.8(19) . . . . ?
C29 C24 C25 C26 0.0(16) . . . . ?
P1 C24 C25 C26 -175.5(10) . . . . ?
C24 C25 C26 C27 -1(2) . . . . ?
C25 C26 C27 C28 2(2) . . . . ?
C26 C27 C28 C29 -1(2) . . . . ?
C25 C24 C29 C28 0.9(16) . . . . ?
P1 C24 C29 C28 176.3(9) . . . . ?
C27 C28 C29 C24 -0.4(19) . . . . ?
C35 C30 C31 C32 0(2) . . . . ?
C30 C31 C32 C33 4(2) . . . . ?
C31 C32 C33 C34 -5(3) . . . . ?
C32 C33 C34 C35 2(2) . . . . ?
C31 C30 C35 C34 -3.0(16) . . . . ?
C31 C30 C35 P2 -178.6(9) . . . . ?
C33 C34 C35 C30 2.1(17) . . . . ?
C33 C34 C35 P2 177.6(10) . . . . ?
C41 C36 C37 C38 2.2(19) . . . . ?
P2 C36 C37 C38 178.1(10) . . . . ?
C36 C37 C38 C39 2(2) . . . . ?
C37 C38 C39 C40 -5(3) . . . . ?
C38 C39 C40 C41 6(3) . . . . ?
C37 C36 C41 C40 -2(2) . . . . ?
P2 C36 C41 C40 -178.1(14) . . . . ?
C39 C40 C41 C36 -2(3) . . . . ?
C47 C42 C43 C44 -2.7(13) . . . . ?
C50 C42 C43 C44 177.0(9) . . . . ?
C47 C42 C43 O3 177.8(7) . . . . ?
C50 C42 C43 O3 -2.6(13) . . . . ?
O3 C43 C44 C45 -179.0(8) . . . . ?
C42 C43 C44 C45 1.5(13) . . . . ?
C43 C44 C45 O4 -179.3(8) . . . . ?
C43 C44 C45 C46 0.5(12) . . . . ?
C44 C45 C46 C47 -1.3(12) . . . . ?
O4 C45 C46 C47 178.5(7) . . . . ?
C45 C46 C47 C42 0.1(11) . . . . ?
C45 C46 C47 Pd2 -178.9(6) . . . . ?
C43 C42 C47 C46 1.8(11) . . . . ?
C50 C42 C47 C46 -177.8(8) . . . . ?
C43 C42 C47 Pd2 -179.0(6) . . . . ?
C50 C42 C47 Pd2 1.4(9) . . . . ?
C43 C42 C50 N2 -177.4(9) . . . . ?
C47 C42 C50 N2 2.2(13) . . . . ?
C56 C51 C52 C53 -36.8(17) . . . . ?
N2 C51 C52 C53 179.4(10) . . . . ?
C51 C52 C53 C54 34.2(19) . . . . ?
C52 C53 C54 C55 -36(3) . . . . ?
C53 C54 C55 C56 36(3) . . . . ?
C52 C51 C56 C55 37(2) . . . . ?
N2 C51 C56 C55 -178.3(12) . . . . ?
C54 C55 C56 C51 -34(2) . . . . ?
C64 C59 C60 C61 -2.0(16) . . . . ?
P5 C59 C60 C61 179.4(10) . . . . ?
C59 C60 C61 C62 2(2) . . . . ?
C60 C61 C62 C63 -1(2) . . . . ?
C61 C62 C63 C64 -1(2) . . . . ?
C60 C59 C64 C63 0.1(15) . . . . ?
P5 C59 C64 C63 178.8(8) . . . . ?
C62 C63 C64 C59 1.3(18) . . . . ?
C70 C65 C66 C67 -1.9(11) . . . . ?
P5 C65 C66 C67 -175.9(6) . . . . ?
C65 C66 C67 C68 1.6(13) . . . . ?
C66 C67 C68 C69 -0.1(13) . . . . ?
C67 C68 C69 C70 -1.1(13) . . . . ?
C68 C69 C70 C65 0.7(13) . . . . ?
C66 C65 C70 C69 0.7(12) . . . . ?
P5 C65 C70 C69 174.4(6) . . . . ?
C76 C71 C72 C73 -0.1(13) . . . . ?
P4 C71 C72 C73 -178.4(7) . . . . ?
C71 C72 C73 C74 0.6(15) . . . . ?
C72 C73 C74 C75 -0.3(17) . . . . ?
C73 C74 C75 C76 -0.4(19) . . . . ?
C74 C75 C76 C71 1.0(17) . . . . ?
C72 C71 C76 C75 -0.7(13) . . . . ?
P4 C71 C76 C75 177.6(8) . . . . ?
C82 C77 C78 C79 1.0(12) . . . . ?
C82 C77 C78 P4 -174.7(6) . . . . ?
C77 C78 C79 C81 -1.2(14) . . . . ?
P4 C78 C79 C81 174.7(8) . . . . ?
C78 C79 C81 C80 0.8(16) . . . . ?
C82 C80 C81 C79 -0.1(17) . . . . ?
C81 C80 C82 C77 0.0(16) . . . . ?
C78 C77 C82 C80 -0.4(14) . . . . ?
C1 C9 N1 C10 -176.9(7) . . . . ?
C1 C9 N1 Pd1 1.3(9) . . . . ?
C15 C10 N1 C9 68.8(14) . . . . ?
C11 C10 N1 C9 -90.6(15) . . . . ?
C15 C10 N1 Pd1 -109.1(12) . . . . ?
C11 C10 N1 Pd1 91.4(13) . . . . ?
C42 C50 N2 C51 -177.0(9) . . . . ?
C42 C50 N2 Pd2 -4.4(11) . . . . ?
C56 C51 N2 C50 84.9(15) . . . . ?
C52 C51 N2 C50 -128.8(11) . . . . ?
C56 C51 N2 Pd2 -86.4(13) . . . . ?
C52 C51 N2 Pd2 60.0(14) . . . . ?
C1 C2 O1 C7 178.9(7) . . . . ?
C3 C2 O1 C7 -1.6(12) . . . . ?
C3 C4 O2 C8 171.9(9) . . . . ?
C5 C4 O2 C8 -11.2(13) . . . . ?
C44 C43 O3 C48 17.9(15) . . . . ?
C42 C43 O3 C48 -162.6(10) . . . . ?
C44 C45 O4 C49 6.7(13) . . . . ?
C46 C45 O4 C49 -173.1(9) . . . . ?
C25 C24 P1 C16 -145.8(7) . . . . ?
C29 C24 P1 C16 38.8(9) . . . . ?
C25 C24 P1 C18 97.9(8) . . . . ?
C29 C24 P1 C18 -77.5(8) . . . . ?
C25 C24 P1 Pd1 -42.9(8) . . . . ?
C29 C24 P1 Pd1 141.8(7) . . . . ?
C17 C16 P1 C24 -88.9(9) . . . . ?
P2 C16 P1 C24 100.1(4) . . . . ?
C17 C16 P1 C18 25.5(10) . . . . ?
P2 C16 P1 C18 -145.5(4) . . . . ?
C17 C16 P1 Pd1 153.3(8) . . . . ?
P2 C16 P1 Pd1 -17.7(3) . . . . ?
C19 C18 P1 C24 168.7(7) . . . . ?
C23 C18 P1 C24 -12.4(8) . . . . ?
C19 C18 P1 C16 54.0(8) . . . . ?
C23 C18 P1 C16 -127.1(8) . . . . ?
C19 C18 P1 Pd1 -54.7(8) . . . . ?
C23 C18 P1 Pd1 124.1(7) . . . . ?
C41 C36 P2 C35 -124.7(9) . . . . ?
C37 C36 P2 C35 59.4(10) . . . . ?
C41 C36 P2 C16 121.2(9) . . . . ?
C37 C36 P2 C16 -54.7(10) . . . . ?
C41 C36 P2 Pd1 23.5(10) . . . . ?
C37 C36 P2 Pd1 -152.4(9) . . . . ?
C30 C35 P2 C36 -168.1(7) . . . . ?
C34 C35 P2 C36 16.3(10) . . . . ?
C30 C35 P2 C16 -55.9(8) . . . . ?
C34 C35 P2 C16 128.5(9) . . . . ?
C30 C35 P2 Pd1 46.6(9) . . . . ?
C34 C35 P2 Pd1 -128.9(8) . . . . ?
C17 C16 P2 C36 87.4(9) . . . . ?
P1 C16 P2 C36 -101.5(4) . . . . ?
C17 C16 P2 C35 -27.5(10) . . . . ?
P1 C16 P2 C35 143.7(4) . . . . ?
C17 C16 P2 Pd1 -154.3(8) . . . . ?
P1 C16 P2 Pd1 16.8(3) . . . . ?
C72 C71 P4 C57 50.4(8) . . . . ?
C76 C71 P4 C57 -127.9(7) . . . . ?
C72 C71 P4 C78 -68.0(8) . . . . ?
C76 C71 P4 C78 113.7(7) . . . . ?
C72 C71 P4 Pd2 154.2(6) . . . . ?
C76 C71 P4 Pd2 -24.1(8) . . . . ?
C58 C57 P4 C71 -96.6(9) . . . . ?
P5 C57 P4 C71 97.7(4) . . . . ?
C58 C57 P4 C78 20.9(10) . . . . ?
P5 C57 P4 C78 -144.8(4) . . . . ?
C58 C57 P4 Pd2 141.7(9) . . . . ?
P5 C57 P4 Pd2 -23.9(3) . . . . ?
C79 C78 P4 C71 -179.3(7) . . . . ?
C77 C78 P4 C71 -3.4(8) . . . . ?
C79 C78 P4 C57 63.4(8) . . . . ?
C77 C78 P4 C57 -120.8(7) . . . . ?
C79 C78 P4 Pd2 -40.9(8) . . . . ?
C77 C78 P4 Pd2 135.0(6) . . . . ?
C70 C65 P5 C59 14.3(7) . . . . ?
C66 C65 P5 C59 -172.0(6) . . . . ?
C70 C65 P5 C57 126.9(7) . . . . ?
C66 C65 P5 C57 -59.4(7) . . . . ?
C70 C65 P5 Pd2 -131.0(6) . . . . ?
C66 C65 P5 Pd2 42.7(7) . . . . ?
C60 C59 P5 C65 -96.0(8) . . . . ?
C64 C59 P5 C65 85.4(8) . . . . ?
C60 C59 P5 C57 149.7(8) . . . . ?
C64 C59 P5 C57 -28.9(8) . . . . ?
C60 C59 P5 Pd2 55.4(8) . . . . ?
C64 C59 P5 Pd2 -123.2(7) . . . . ?
C58 C57 P5 C65 -11.7(10) . . . . ?
P4 C57 P5 C65 153.8(3) . . . . ?
C58 C57 P5 C59 102.2(9) . . . . ?
P4 C57 P5 C59 -92.3(4) . . . . ?
C58 C57 P5 Pd2 -143.2(9) . . . . ?
P4 C57 P5 Pd2 22.3(3) . . . . ?
C5 C6 Pd1 N1 -174.0(7) . . . . ?
C1 C6 Pd1 N1 1.2(5) . . . . ?
C5 C6 Pd1 P1 7.0(7) . . . . ?
C1 C6 Pd1 P1 -177.9(5) . . . . ?
C5 C6 Pd1 P2 -3(2) . . . . ?
C1 C6 Pd1 P2 171.8(12) . . . . ?
C9 N1 Pd1 C6 -1.4(6) . . . . ?
C10 N1 Pd1 C6 176.8(7) . . . . ?
C9 N1 Pd1 P1 115(10) . . . . ?
C10 N1 Pd1 P1 -67(10) . . . . ?
C9 N1 Pd1 P2 179.9(5) . . . . ?
C10 N1 Pd1 P2 -2.0(7) . . . . ?
C24 P1 Pd1 C6 84.8(3) . . . . ?
C16 P1 Pd1 C6 -164.5(3) . . . . ?
C18 P1 Pd1 C6 -48.4(4) . . . . ?
C24 P1 Pd1 N1 -31(10) . . . . ?
C16 P1 Pd1 N1 80(10) . . . . ?
C18 P1 Pd1 N1 -164(10) . . . . ?
C24 P1 Pd1 P2 -96.6(3) . . . . ?
C16 P1 Pd1 P2 14.1(3) . . . . ?
C18 P1 Pd1 P2 130.3(4) . . . . ?
C36 P2 Pd1 C6 103.1(16) . . . . ?
C35 P2 Pd1 C6 -114.5(16) . . . . ?
C16 P2 Pd1 C6 -3.3(16) . . . . ?
C36 P2 Pd1 N1 -86.6(4) . . . . ?
C35 P2 Pd1 N1 55.9(4) . . . . ?
C16 P2 Pd1 N1 167.1(3) . . . . ?
C36 P2 Pd1 P1 92.4(3) . . . . ?
C35 P2 Pd1 P1 -125.1(4) . . . . ?
C16 P2 Pd1 P1 -13.9(3) . . . . ?
C46 C47 Pd2 N2 176.4(7) . . . . ?
C42 C47 Pd2 N2 -2.7(5) . . . . ?
C46 C47 Pd2 P4 -14.5(7) . . . . ?
C42 C47 Pd2 P4 166.4(5) . . . . ?
C46 C47 Pd2 P5 -2.4(17) . . . . ?
C42 C47 Pd2 P5 178.5(8) . . . . ?
C50 N2 Pd2 C47 3.9(7) . . . . ?
C51 N2 Pd2 C47 175.8(9) . . . . ?
C50 N2 Pd2 P4 -70.6(13) . . . . ?
C51 N2 Pd2 P4 101.3(12) . . . . ?
C50 N2 Pd2 P5 -176.4(6) . . . . ?
C51 N2 Pd2 P5 -4.5(9) . . . . ?
C71 P4 Pd2 C47 84.0(4) . . . . ?
C57 P4 Pd2 C47 -163.8(3) . . . . ?
C78 P4 Pd2 C47 -49.9(3) . . . . ?
C71 P4 Pd2 N2 157.0(11) . . . . ?
C57 P4 Pd2 N2 -90.8(11) . . . . ?
C78 P4 Pd2 N2 23.1(11) . . . . ?
C71 P4 Pd2 P5 -93.6(3) . . . . ?
C57 P4 Pd2 P5 18.6(3) . . . . ?
C78 P4 Pd2 P5 132.5(3) . . . . ?
C65 P5 Pd2 C47 -142.2(11) . . . . ?
C59 P5 Pd2 C47 74.5(11) . . . . ?
C57 P5 Pd2 C47 -31.0(11) . . . . ?
C65 P5 Pd2 N2 39.0(4) . . . . ?
C59 P5 Pd2 N2 -104.2(4) . . . . ?
C57 P5 Pd2 N2 150.2(3) . . . . ?
C65 P5 Pd2 P4 -129.7(3) . . . . ?
C59 P5 Pd2 P4 87.1(3) . . . . ?
C57 P5 Pd2 P4 -18.5(3) . . . . ?
